data_7024318
loop_
_publ_author_name
'Jakusch, Tam\'as'
'Dean, Annalisa'
'Oncsik, Tam\'as'
'B\'enyei, Attila Csaba'
'Di Marco, Valerio'
'Kiss, Tam\'as'

_publ_section_title
;
 Vanadate complexes in serum: a speciation modeling study.
;
_journal_issue 1
_journal_name_full 'Dalton transactions (Cambridge, England : 2003)'
_journal_page_first 212
_journal_page_last 220
_journal_paper_doi 10.1039/b914849c
_journal_volume 39
_journal_year 2010
_chemical_formula_moiety 'C10 H18 N3 O9 V1'
_chemical_formula_sum 'C10 H18 N3 O9 V'
_chemical_formula_weight 375.21
_chemical_name_systematic
;
?
;
_space_group_IT_number 15
_symmetry_cell_setting monoclinic
_symmetry_space_group_name_Hall '-C 2yc'
_symmetry_space_group_name_H-M 'C 1 2/c 1'
_atom_sites_solution_hydrogens geom
_atom_sites_solution_primary direct
_atom_sites_solution_secondary difmap
_audit_creation_date 2009-07-16T11:15:06-00:00
_audit_creation_method 'WinGX routine CIF_UPDATE'
_cell_angle_alpha 90
_cell_angle_beta 121.333(9)
_cell_angle_gamma 90
_cell_formula_units_Z 4
_cell_length_a 16.1650(19)
_cell_length_b 9.6283(9)
_cell_length_c 11.8184(17)
_cell_measurement_reflns_used 25
_cell_measurement_temperature 293(2)
_cell_measurement_theta_max 15.5
_cell_measurement_theta_min 9.1
_cell_volume 1571.2(4)
_computing_cell_refinement 'MACH3/PC (Enraf Nonius, 1996)'
_computing_data_collection 'MACH3/PC (Enraf Nonius, 1996)'
_computing_data_reduction 'PROFIT (Streltsov & Zavodnik, 1989)'
_computing_molecular_graphics 'Ortep-3 for Windows (Farrugia, 1997)'
_computing_publication_material 'WinGX publication routines (Farrugia, 1999)'
_computing_structure_refinement 'SHELXL-97 (Sheldrick, 1997)'
_computing_structure_solution 'SHELXS-97 (Sheldrick, 1990)'
_diffrn_ambient_temperature 293(2)
_diffrn_measured_fraction_theta_full 0.988
_diffrn_measured_fraction_theta_max 0.988
_diffrn_measurement_device_type 'Enraf Nonius MACH3'
_diffrn_measurement_method 'profiled omega/2theta scans'
_diffrn_radiation_monochromator graphite
_diffrn_radiation_type MoK\a
_diffrn_radiation_wavelength 0.71073
_diffrn_reflns_av_R_equivalents 0.0358
_diffrn_reflns_av_unetI/netI 0.022
_diffrn_reflns_limit_h_max 19
_diffrn_reflns_limit_h_min -20
_diffrn_reflns_limit_k_max 12
_diffrn_reflns_limit_k_min -10
_diffrn_reflns_limit_l_max 10
_diffrn_reflns_limit_l_min -14
_diffrn_reflns_number 4140
_diffrn_reflns_theta_full 26.47
_diffrn_reflns_theta_max 26.47
_diffrn_reflns_theta_min 3.55
_diffrn_source 'fine-focus sealed tube'
_diffrn_standards_decay_% 2
_diffrn_standards_interval_count 99
_diffrn_standards_interval_time 8
_diffrn_standards_number 3
_exptl_absorpt_coefficient_mu 0.682
_exptl_absorpt_correction_T_max 0.8423
_exptl_absorpt_correction_T_min 0.7855
_exptl_absorpt_correction_type psi-scan
_exptl_absorpt_process_details
;
North A.C.T., Phillips D.C. & Mathews F.S. (1968) Acta. Cryst. A24, 351
Number of psi-scan sets used was 5
Theta correction was applied.
Averaged transmission function was used.
Fourier smoothing - Window value 5
;
_exptl_crystal_colour orange
_exptl_crystal_density_diffrn 1.586
_exptl_crystal_density_method 'not measured'
_exptl_crystal_description prism
_exptl_crystal_F_000 776
_exptl_crystal_size_max 0.35
_exptl_crystal_size_mid 0.3
_exptl_crystal_size_min 0.25
_refine_diff_density_max 0.452
_refine_diff_density_min -0.367
_refine_diff_density_rms 0.065
_refine_ls_extinction_method none
_refine_ls_goodness_of_fit_ref 1.196
_refine_ls_hydrogen_treatment mixed
_refine_ls_matrix_type full
_refine_ls_number_parameters 141
_refine_ls_number_reflns 1607
_refine_ls_number_restraints 8
_refine_ls_restrained_S_all 1.195
_refine_ls_R_factor_all 0.042
_refine_ls_R_factor_gt 0.0412
_refine_ls_shift/su_max 0.009
_refine_ls_shift/su_mean 0.001
_refine_ls_structure_factor_coef Fsqd
_refine_ls_weighting_details 'calc w=1/[\s^2^(Fo^2^)+(0.0438P)^2^+4.0866P] where P=(Fo^2^+2Fc^2^)/3'
_refine_ls_weighting_scheme calc
_refine_ls_wR_factor_ref 0.1167
_reflns_number_gt 1582
_reflns_number_total 1607
_reflns_threshold_expression >2sigma(I)
_cod_data_source_file b914849c.txt
_cod_data_source_block VO2L2.NH4.3H2O
_cod_original_cell_volume 1571.2(3)
_cod_database_code 7024318

loop_
_symmetry_equiv_pos_as_xyz
'x, y, z'
'-x, y, -z+1/2'
'x+1/2, y+1/2, z'
'-x+1/2, y+1/2, -z+1/2'
'-x, -y, -z'
'x, -y, z-1/2'
'-x+1/2, -y+1/2, -z'
'x+1/2, -y+1/2, z-1/2'

loop_
_atom_site_label
_atom_site_fract_x
_atom_site_fract_y
_atom_site_fract_z
_atom_site_U_iso_or_equiv
_atom_site_adp_type
_atom_site_calc_flag
_atom_site_refinement_flags
_atom_site_occupancy
_atom_site_type_symbol
C2 0.37150(17) 0.0135(3) 0.7816(2) 0.0274(5) Uani d . 1 C
C3 0.3238(2) -0.0644(3) 0.8303(3) 0.0409(7) Uani d . 1 C
H3 0.3594 -0.1156 0.9078 0.049 Uiso calc . 1 H
C4 0.2247(2) -0.0652(3) 0.7640(3) 0.0432(7) Uani d . 1 C
H4 0.1933 -0.117 0.7972 0.052 Uiso calc . 1 H
C5 0.17008(19) 0.0106(3) 0.6472(3) 0.0385(6) Uani d . 1 C
H5 0.1028 0.0092 0.6024 0.046 Uiso calc . 1 H
C6 0.21662(18) 0.0863(3) 0.5999(3) 0.0307(5) Uani d . 1 C
H6 0.1814 0.1375 0.5223 0.037 Uiso calc . 1 H
N1 0.31476(14) 0.0867(2) 0.6668(2) 0.0252(4) Uani d . 1 N
N2 0.5515(14) -0.212(2) 0.965(2) 0.093(6) Uani d PD 0.5 N
O1 0.49436(14) 0.3049(2) 0.8555(2) 0.0360(5) Uani d . 1 O
O2 0.36162(12) 0.16278(19) 0.62129(16) 0.0274(4) Uani d . 1 O
O1W 0.5 -0.4072(4) 0.75 0.105(2) Uani d SD 1 O
O3 0.46346(13) 0.0261(2) 0.83392(18) 0.0338(4) Uani d . 1 O
O2W 0.2684(5) -0.2811(9) 0.5549(8) 0.081(2) Uani d PD 0.5 O
O3W 0.5640(5) -0.2263(7) 0.9561(7) 0.0239(10) Uani d P 0.5 O
V1 0.5 0.20040(6) 0.75 0.0227(2) Uani d S 1 V
H11 0.5 -0.499(2) 0.75 0.027 Uiso d SD 1 H
H12 0.544(3) -0.343(5) 0.773(6) 0.027 Uiso d PD 0.5 H
H13 0.310(4) -0.353(4) 0.593(6) 0.027 Uiso d PD 0.5 H
H14 0.225(5) -0.226(7) 0.489(6) 0.027 Uiso d PD 0.5 H
H21 0.532(5) -0.137(5) 0.918(6) 0.027 Uiso d PD 0.5 H
H22 0.552(5) -0.239(7) 1.035(4) 0.027 Uiso d PD 0.5 H
H23 0.547(3) -0.275(3) 0.916(3) 0.027 Uiso d D 1 H
H24 0.6040(19) -0.219(4) 0.969(4) 0.027 Uiso d D 1 H

loop_
_atom_site_aniso_label
_atom_site_aniso_U_11
_atom_site_aniso_U_22
_atom_site_aniso_U_33
_atom_site_aniso_U_12
_atom_site_aniso_U_13
_atom_site_aniso_U_23
C2 0.0246(11) 0.0306(12) 0.0246(12) -0.0020(9) 0.0111(10) 0.0036(9)
C3 0.0381(15) 0.0456(16) 0.0383(15) -0.0049(13) 0.0195(13) 0.0123(13)
C4 0.0369(15) 0.0482(17) 0.0520(17) -0.0096(13) 0.0283(14) 0.0063(14)
C5 0.0252(13) 0.0423(15) 0.0484(16) -0.0053(11) 0.0195(12) -0.0008(13)
C6 0.0214(11) 0.0340(13) 0.0308(13) -0.0006(10) 0.0094(10) 0.0008(10)
N1 0.0213(9) 0.0291(10) 0.0247(10) -0.0028(8) 0.0116(8) 0.0010(8)
N2 0.100(10) 0.107(11) 0.102(10) 0.038(7) 0.074(8) -0.005(7)
O1 0.0294(9) 0.0426(11) 0.0372(10) 0.0027(8) 0.0182(8) -0.0085(8)
O2 0.0215(8) 0.0369(10) 0.0240(8) -0.0016(7) 0.0119(7) 0.0078(7)
O1W 0.204(7) 0.033(2) 0.089(3) 0 0.084(4) 0
O3 0.0231(9) 0.0421(11) 0.0312(9) 0.0001(8) 0.0106(7) 0.0114(8)
O2W 0.066(4) 0.099(6) 0.096(5) 0.007(3) 0.057(4) 0.006(4)
O3W 0.029(2) 0.026(2) 0.023(2) 0.016(2) 0.017(2) 0.0018(17)
V1 0.0188(3) 0.0256(3) 0.0250(3) 0 0.0122(2) 0

loop_
_atom_type_symbol
_atom_type_description
_atom_type_scat_dispersion_real
_atom_type_scat_dispersion_imag
_atom_type_scat_source
C C 0.0033 0.0016 'International Tables Vol C Tables 4.2.6.8 and 6.1.1.4'
H H 0 0 'International Tables Vol C Tables 4.2.6.8 and 6.1.1.4'
N N 0.0061 0.0033 'International Tables Vol C Tables 4.2.6.8 and 6.1.1.4'
O O 0.0106 0.006 'International Tables Vol C Tables 4.2.6.8 and 6.1.1.4'
V V 0.3005 0.5294 'International Tables Vol C Tables 4.2.6.8 and 6.1.1.4'

loop_
_geom_angle_atom_site_label_1
_geom_angle_atom_site_label_2
_geom_angle_atom_site_label_3
_geom_angle
_geom_angle_site_symmetry_1
_geom_angle_site_symmetry_3
O3 C2 N1 116.0(2) . .
O3 C2 C3 126.9(2) . .
N1 C2 C3 117.1(2) . .
C4 C3 C2 120.0(3) . .
C4 C3 H3 120 . .
C2 C3 H3 120 . .
C3 C4 C5 120.8(3) . .
C3 C4 H4 119.6 . .
C5 C4 H4 119.6 . .
C6 C5 C4 119.1(2) . .
C6 C5 H5 120.4 . .
C4 C5 H5 120.4 . .
N1 C6 C5 119.5(2) . .
N1 C6 H6 120.3 . .
C5 C6 H6 120.3 . .
O2 N1 C6 119.9(2) . .
O2 N1 C2 116.56(19) . .
C6 N1 C2 123.5(2) . .
H21 N2 H22 134(7) . .
H21 N2 H23 107(6) . .
H22 N2 H23 114(7) . .
H21 N2 H24 97(6) . .
H22 N2 H24 115(6) . .
H23 N2 H24 72(4) . .
N1 O2 V1 115.95(13) . .
H11 O1W H12 135(4) . .
C2 O3 V1 111.86(15) . .
O2W O2W H13 135(4) 7_546 .
O2W O2W H14 25(5) 7_546 .
H13 O2W H14 158(7) . .
H21 O3W H22 102(5) . .
H21 O3W H23 113(5) . .
H22 O3W H23 112(5) . .
H21 O3W H24 106(5) . .
H22 O3W H24 118(5) . .
H23 O3W H24 106(5) . .
O1 V1 O1 104.42(15) 2_656 .
O1 V1 O2 102.08(9) 2_656 2_656
O1 V1 O2 90.88(8) . 2_656
O1 V1 O2 90.88(8) 2_656 .
O1 V1 O2 102.08(9) . .
O2 V1 O2 158.89(11) 2_656 .
O1 V1 O3 162.20(9) 2_656 .
O1 V1 O3 89.48(9) . .
O2 V1 O3 88.55(7) 2_656 .
O2 V1 O3 75.13(7) . .
O1 V1 O3 89.48(9) 2_656 2_656
O1 V1 O3 162.20(9) . 2_656
O2 V1 O3 75.13(7) 2_656 2_656
O2 V1 O3 88.55(7) . 2_656
O3 V1 O3 79.40(11) . 2_656

loop_
_geom_bond_atom_site_label_1
_geom_bond_atom_site_label_2
_geom_bond_site_symmetry_2
_geom_bond_distance
C2 O3 . 1.285(3)
C2 N1 . 1.373(3)
C2 C3 . 1.397(4)
C3 C4 . 1.370(4)
C3 H3 . 0.93
C4 C5 . 1.397(4)
C4 H4 . 0.93
C5 C6 . 1.359(4)
C5 H5 . 0.93
C6 N1 . 1.356(3)
C6 H6 . 0.93
N1 O2 . 1.350(3)
N2 H21 . 0.86(2)
N2 H22 . 0.86(2)
N2 H23 . 0.816(19)
N2 H24 . 0.833(19)
O1 V1 . 1.6412(19)
O2 V1 . 1.9773(17)
O1W H11 . 0.881(19)
O1W H12 . 0.87(2)
O3 V1 . 2.1817(19)
O2W O2W 7_546 1.262(16)
O2W H13 . 0.91(2)
O2W H14 . 0.90(2)
O3W H21 . 0.98(4)
O3W H22 . 1.06(4)
O3W H23 . 0.62(3)
O3W H24 . 0.59(2)
V1 O1 2_656 1.6411(19)
V1 O2 2_656 1.9773(17)
V1 O3 2_656 2.1817(19)

loop_
_geom_hbond_atom_site_label_D
_geom_hbond_atom_site_label_H
_geom_hbond_atom_site_label_A
_geom_hbond_distance_DH
_geom_hbond_distance_HA
_geom_hbond_distance_DA
_geom_hbond_angle_DHA
_geom_hbond_site_symmetry_A
O1W H11 O1 0.881(19) 2.293(17) 3.061(4) 145.6(3) 2_646
O1W H11 O1 0.881(19) 2.293(17) 3.061(4) 145.6(3) 1_545
O1W H12 N2 0.87(2) 2.54(6) 2.917(19) 107(5) .
O1W H12 O3W 0.87(2) 2.30(6) 2.723(8) 110(5) .
N2 H21 O3 0.86(2) 1.88(4) 2.72(2) 163(7) .
N2 H22 O1 0.86(2) 1.91(4) 2.73(2) 160(6) 5_657
N2 H23 O1W 0.816(19) 2.12(2) 2.917(19) 164(4) .
N2 H24 O2W 0.833(19) 2.30(3) 3.09(2) 159(4) 8_546
N2 H24 O2W 0.833(19) 2.30(2) 3.115(17) 167(4) 2_656
O2W H13 N2 0.91(2) 3.00(6) 3.115(17) 89(4) 2_656
O2W H14 N2 0.90(2) 2.74(8) 3.09(2) 105(6) 8_445
O2W H14 O3W 0.90(2) 2.47(8) 2.877(10) 108(6) 8_445
O2W H13 O3W 0.91(2) 2.69(6) 2.829(11) 89(4) 2_656
O3W H23 O1W 0.62(3) 2.12(2) 2.723(8) 164(4) .
O3W H24 O2W 0.59(2) 2.30(2) 2.829(11) 151(5) 2_656
